data_7151741
loop_
_publ_author_name
'Pan, Huan-Rui'
'Wang, Xiao-Rong'
'Yan, Cai-Xia'
'Sun, Zhong-Xin'
'Cheng, Ying'

_publ_section_title
;
 The multicomponent reaction of imidazo[1,5-a]pyridine carbenes with
 phthalaldehydes and dimethyl acetylenedicarboxylate: a facile
 construction of benzo[d]furo[3,2-b]azepines.
;
_journal_issue 7
_journal_name_full 'Organic &amp; biomolecular chemistry'
_journal_page_first 2166
_journal_page_last 2174
_journal_paper_doi 10.1039/c0ob00746c
_journal_volume 9
_journal_year 2011
_chemical_formula_moiety 'C24 H23 Br N2 O6'
_chemical_formula_sum 'C24 H23 Br N2 O6'
_chemical_formula_weight 515.35
_chemical_name_common
;
5S,6S)-Dimethyl 8-bromo-6-hydroxyl-4-isopropyl-5-(2-pyridyl)-
5,6-dihydrobenzo(d)furo(3,2-b)azepine-2,3-dicarboxylate
;
_chemical_name_systematic
;
5S,6S)-Dimethyl 8-bromo-6-hydroxyl-4-isopropyl-5-
(2-pyridyl)-5,6-dihydrobenzo[d]furo[3,2-b]azepine-2,3-dicarboxylate
;
_space_group_IT_number 2
_symmetry_cell_setting triclinic
_symmetry_space_group_name_Hall '-P 1'
_symmetry_space_group_name_H-M 'P -1'
_atom_sites_solution_hydrogens geom
_atom_sites_solution_primary direct
_atom_sites_solution_secondary difmap
_audit_creation_method SHELXL-97
_cell_angle_alpha 65.855(3)
_cell_angle_beta 88.718(4)
_cell_angle_gamma 84.251(4)
_cell_formula_units_Z 2
_cell_length_a 7.9953(17)
_cell_length_b 12.083(3)
_cell_length_c 13.275(3)
_cell_measurement_reflns_used 2300
_cell_measurement_temperature 296(2)
_cell_measurement_theta_max 27.01
_cell_measurement_theta_min 3.01
_cell_volume 1164.1(5)
_computing_cell_refinement 'Bruker SMART'
_computing_data_collection 'Bruker SMART'
_computing_data_reduction 'Bruker SAINT'
_computing_molecular_graphics 'Bruker SHELXTL'
_computing_publication_material 'Bruker SHELXTL'
_computing_structure_refinement 'SHELXL-97 (Sheldrick, 1997)'
_computing_structure_solution 'SHELXS-97 (Sheldrick, 1990)'
_diffrn_ambient_temperature 296(2)
_diffrn_measured_fraction_theta_full 0.988
_diffrn_measured_fraction_theta_max 0.988
_diffrn_measurement_device_type 'CCD area detector'
_diffrn_measurement_method 'phi and omega scans'
_diffrn_radiation_monochromator graphite
_diffrn_radiation_source 'fine-focus sealed tube'
_diffrn_radiation_type MoK\a
_diffrn_radiation_wavelength 0.71073
_diffrn_reflns_av_R_equivalents 0.0136
_diffrn_reflns_av_sigmaI/netI 0.0281
_diffrn_reflns_limit_h_max 9
_diffrn_reflns_limit_h_min -6
_diffrn_reflns_limit_k_max 13
_diffrn_reflns_limit_k_min -14
_diffrn_reflns_limit_l_max 15
_diffrn_reflns_limit_l_min -15
_diffrn_reflns_number 5905
_diffrn_reflns_theta_full 25.25
_diffrn_reflns_theta_max 25.25
_diffrn_reflns_theta_min 2.56
_exptl_absorpt_coefficient_mu 1.808
_exptl_absorpt_correction_T_max 0.7732
_exptl_absorpt_correction_T_min 0.4837
_exptl_absorpt_correction_type multi-scan
_exptl_absorpt_process_details SADABS
_exptl_crystal_density_diffrn 1.470
_exptl_crystal_density_method 'not measured'
_exptl_crystal_F_000 528
_exptl_crystal_size_max 0.47
_exptl_crystal_size_mid 0.39
_exptl_crystal_size_min 0.15
_refine_diff_density_max 0.295
_refine_diff_density_min -0.502
_refine_diff_density_rms 0.047
_refine_ls_extinction_method none
_refine_ls_goodness_of_fit_ref 1.018
_refine_ls_hydrogen_treatment mixed
_refine_ls_matrix_type full
_refine_ls_number_parameters 306
_refine_ls_number_reflns 4184
_refine_ls_number_restraints 0
_refine_ls_restrained_S_all 1.018
_refine_ls_R_factor_all 0.0504
_refine_ls_R_factor_gt 0.0352
_refine_ls_shift/su_max 0.001
_refine_ls_shift/su_mean 0.000
_refine_ls_structure_factor_coef Fsqd
_refine_ls_weighting_details 'calc w=1/[\s^2^(Fo^2^)+(0.0343P)^2^+0.5980P] where P=(Fo^2^+2Fc^2^)/3'
_refine_ls_weighting_scheme calc
_refine_ls_wR_factor_gt 0.0788
_refine_ls_wR_factor_ref 0.0850
_reflns_number_gt 3252
_reflns_number_total 4184
_reflns_threshold_expression >2sigma(I)
_cod_data_source_file c0ob00746c.txt
_cod_data_source_block 101125c_0m
_cod_depositor_comments
;
The following automatic conversions were performed:
'_symmetry_cell_setting' value 'Triclinic' changed to 'triclinic'
according to '/home/saulius/struct/CIF-dictionaries/cif_core.dic'
dictionary named 'cif_core.dic' version 2.4.1 from
2010-06-29.

'_exptl_absorpt_correction_type' value 'Multi-scan' changed
to 'multi-scan' according to
'/home/saulius/struct/CIF-dictionaries/cif_core.dic' dictionary named
'cif_core.dic' version 2.4.1 from 2010-06-29.

Automatic conversion script
Id: cif_fix_enum 1555 2011-01-17 13:19:09Z saulius 
;
_cod_original_cell_volume 1164.2(4)
_cod_original_sg_symbol_H-M P-1
_cod_database_code 7151741

loop_
_symmetry_equiv_pos_as_xyz
'x, y, z'
'-x, -y, -z'

loop_
_atom_site_label
_atom_site_type_symbol
_atom_site_fract_x
_atom_site_fract_y
_atom_site_fract_z
_atom_site_U_iso_or_equiv
_atom_site_adp_type
_atom_site_occupancy
_atom_site_symmetry_multiplicity
_atom_site_calc_flag
_atom_site_refinement_flags
_atom_site_disorder_assembly
_atom_site_disorder_group
Br1 Br 0.90982(5) 0.82873(3) 0.67517(2) 0.07314(14) Uani 1 1 d . . .
C1 C 0.8909(3) 0.7509(2) 0.5781(2) 0.0443(6) Uani 1 1 d . . .
C2 C 0.8055(3) 0.6486(2) 0.6101(2) 0.0470(6) Uani 1 1 d . . .
H2 H 0.7600 0.6156 0.6800 0.056 Uiso 1 1 calc R . .
C3 C 0.7888(3) 0.5963(2) 0.53678(19) 0.0432(6) Uani 1 1 d . . .
H3 H 0.7295 0.5282 0.5573 0.052 Uiso 1 1 calc R . .
C4 C 0.8598(3) 0.6438(2) 0.43121(18) 0.0345(5) Uani 1 1 d . . .
C5 C 0.9514(3) 0.7452(2) 0.40244(18) 0.0350(5) Uani 1 1 d . . .
C6 C 0.9633(3) 0.7986(2) 0.47671(19) 0.0411(6) Uani 1 1 d . . .
H6 H 1.0209 0.8673 0.4574 0.049 Uiso 1 1 calc R . .
C7 C 1.0437(3) 0.7956(2) 0.29421(19) 0.0397(5) Uani 1 1 d . . .
H7 H 1.1372 0.7349 0.2982 0.048 Uiso 1 1 calc R . .
C8 C 0.9354(3) 0.81979(19) 0.19016(18) 0.0341(5) Uani 1 1 d . . .
H8 H 0.9963 0.8750 0.1279 0.041 Uiso 1 1 calc R . .
C9 C 0.7677(3) 0.89116(19) 0.18943(18) 0.0364(5) Uani 1 1 d . . .
C10 C 0.6179(3) 0.8700(2) 0.1553(2) 0.0531(7) Uani 1 1 d . . .
H10 H 0.6134 0.8074 0.1320 0.064 Uiso 1 1 calc R . .
C11 C 0.4743(4) 0.9431(3) 0.1561(3) 0.0727(9) Uani 1 1 d . . .
H11 H 0.3714 0.9303 0.1336 0.087 Uiso 1 1 calc R . .
C12 C 0.4849(4) 1.0345(3) 0.1902(3) 0.0703(9) Uani 1 1 d . . .
H12 H 0.3891 1.0839 0.1924 0.084 Uiso 1 1 calc R . .
C13 C 0.6378(4) 1.0521(2) 0.2211(2) 0.0625(8) Uani 1 1 d . . .
H13 H 0.6445 1.1157 0.2427 0.075 Uiso 1 1 calc R . .
C14 C 1.0313(3) 0.7003(2) 0.0807(2) 0.0448(6) Uani 1 1 d . . .
H14 H 1.0105 0.6233 0.0774 0.054 Uiso 1 1 calc R . .
C15 C 1.2174(4) 0.6906(3) 0.1086(3) 0.0758(10) Uani 1 1 d . . .
H15A H 1.2433 0.7650 0.1118 0.114 Uiso 1 1 calc R . .
H15B H 1.2833 0.6768 0.0527 0.114 Uiso 1 1 calc R . .
H15C H 1.2430 0.6239 0.1788 0.114 Uiso 1 1 calc R . .
C16 C 0.9838(5) 0.8004(3) -0.0316(2) 0.0748(10) Uani 1 1 d . . .
H16A H 0.8650 0.8059 -0.0444 0.112 Uiso 1 1 calc R . .
H16B H 1.0432 0.7823 -0.0876 0.112 Uiso 1 1 calc R . .
H16C H 1.0132 0.8767 -0.0343 0.112 Uiso 1 1 calc R . .
C17 C 0.8550(3) 0.61384(19) 0.24587(17) 0.0319(5) Uani 1 1 d . . .
C18 C 0.7863(3) 0.51896(19) 0.22552(18) 0.0343(5) Uani 1 1 d . . .
C19 C 0.7708(3) 0.5090(2) 0.1176(2) 0.0412(6) Uani 1 1 d . . .
C20 C 0.6577(5) 0.6093(3) -0.0631(2) 0.0757(10) Uani 1 1 d . . .
H20A H 0.7638 0.6256 -0.0988 0.114 Uiso 1 1 calc R . .
H20B H 0.5731 0.6734 -0.1043 0.114 Uiso 1 1 calc R . .
H20C H 0.6271 0.5330 -0.0598 0.114 Uiso 1 1 calc R . .
C21 C 0.7304(3) 0.4410(2) 0.32340(19) 0.0375(5) Uani 1 1 d . . .
C22 C 0.6472(3) 0.3290(2) 0.3528(2) 0.0435(6) Uani 1 1 d . . .
C23 C 0.5716(5) 0.1517(3) 0.5014(3) 0.0820(11) Uani 1 1 d . . .
H23A H 0.4571 0.1639 0.4758 0.123 Uiso 1 1 calc R . .
H23B H 0.5754 0.1156 0.5807 0.123 Uiso 1 1 calc R . .
H23C H 0.6362 0.0987 0.4743 0.123 Uiso 1 1 calc R . .
C24 C 0.8331(3) 0.58615(19) 0.35665(18) 0.0336(5) Uani 1 1 d . . .
N1 N 0.7793(3) 0.98170(18) 0.22174(17) 0.0482(5) Uani 1 1 d . . .
N2 N 0.9199(2) 0.71477(16) 0.16575(15) 0.0347(4) Uani 1 1 d . . .
O1 O 1.1140(3) 0.9049(2) 0.27860(17) 0.0571(5) Uani 1 1 d . . .
H1 H 1.033(4) 0.951(3) 0.267(3) 0.081(14) Uiso 1 1 d . . .
O2 O 0.8389(3) 0.42972(18) 0.09556(16) 0.0704(6) Uani 1 1 d . . .
O3 O 0.6713(2) 0.60295(16) 0.04818(14) 0.0527(5) Uani 1 1 d . . .
O4 O 0.5932(3) 0.29864(17) 0.28551(16) 0.0637(5) Uani 1 1 d . . .
O5 O 0.6411(2) 0.26808(16) 0.46143(15) 0.0582(5) Uani 1 1 d . . .
O6 O 0.7553(2) 0.47987(13) 0.40388(12) 0.0390(4) Uani 1 1 d . . .

loop_
_atom_site_aniso_label
_atom_site_aniso_U_11
_atom_site_aniso_U_22
_atom_site_aniso_U_33
_atom_site_aniso_U_23
_atom_site_aniso_U_13
_atom_site_aniso_U_12
Br1 0.1105(3) 0.0783(2) 0.05270(19) -0.04670(17) 0.00687(16) -0.02127(19)
C1 0.0539(15) 0.0484(15) 0.0372(13) -0.0255(12) -0.0057(11) 0.0018(12)
C2 0.0630(17) 0.0474(15) 0.0312(12) -0.0173(11) 0.0041(11) -0.0035(13)
C3 0.0550(15) 0.0377(13) 0.0366(13) -0.0146(11) 0.0040(11) -0.0070(11)
C4 0.0382(13) 0.0332(12) 0.0326(12) -0.0148(10) 0.0002(10) 0.0001(10)
C5 0.0339(12) 0.0383(13) 0.0361(12) -0.0189(10) -0.0014(9) -0.0018(10)
C6 0.0441(14) 0.0434(14) 0.0418(13) -0.0233(11) -0.0025(11) -0.0051(11)
C7 0.0389(13) 0.0422(14) 0.0470(14) -0.0262(12) 0.0086(11) -0.0110(11)
C8 0.0427(13) 0.0293(12) 0.0343(12) -0.0160(10) 0.0107(10) -0.0106(10)
C9 0.0479(14) 0.0273(12) 0.0329(12) -0.0108(10) 0.0102(10) -0.0070(10)
C10 0.0513(17) 0.0433(15) 0.0684(18) -0.0267(14) 0.0029(14) -0.0045(13)
C11 0.0506(18) 0.061(2) 0.104(3) -0.0324(19) 0.0030(17) -0.0013(15)
C12 0.062(2) 0.0556(19) 0.083(2) -0.0218(17) 0.0180(17) 0.0113(16)
C13 0.088(2) 0.0375(15) 0.0646(19) -0.0263(14) 0.0150(16) 0.0047(15)
C14 0.0576(16) 0.0421(14) 0.0454(14) -0.0275(12) 0.0204(12) -0.0142(12)
C15 0.059(2) 0.092(2) 0.109(3) -0.073(2) 0.0336(18) -0.0178(17)
C16 0.125(3) 0.0579(19) 0.0424(16) -0.0204(14) 0.0275(17) -0.0206(19)
C17 0.0369(12) 0.0269(11) 0.0322(11) -0.0128(9) 0.0036(9) -0.0016(9)
C18 0.0425(13) 0.0280(11) 0.0344(12) -0.0150(10) -0.0002(10) -0.0021(10)
C19 0.0530(15) 0.0358(13) 0.0406(13) -0.0201(11) 0.0052(11) -0.0115(12)
C20 0.121(3) 0.070(2) 0.0397(16) -0.0226(15) -0.0115(17) -0.019(2)
C21 0.0476(14) 0.0309(12) 0.0368(12) -0.0163(10) -0.0019(10) -0.0054(10)
C22 0.0490(15) 0.0320(13) 0.0474(15) -0.0134(12) -0.0006(11) -0.0068(11)
C23 0.090(2) 0.0461(18) 0.084(2) 0.0067(16) -0.0111(19) -0.0328(17)
C24 0.0391(13) 0.0272(11) 0.0346(12) -0.0122(10) 0.0033(10) -0.0063(10)
N1 0.0645(14) 0.0344(11) 0.0506(13) -0.0227(10) 0.0089(10) -0.0045(10)
N2 0.0474(11) 0.0271(10) 0.0341(10) -0.0164(8) 0.0109(8) -0.0085(8)
O1 0.0590(14) 0.0662(14) 0.0640(13) -0.0390(11) 0.0182(10) -0.0355(12)
O2 0.1084(17) 0.0553(12) 0.0595(12) -0.0400(11) -0.0035(11) 0.0127(12)
O3 0.0737(12) 0.0458(10) 0.0391(9) -0.0189(8) -0.0108(9) 0.0009(9)
O4 0.0898(15) 0.0497(11) 0.0619(12) -0.0289(10) -0.0043(11) -0.0246(10)
O5 0.0702(13) 0.0442(11) 0.0499(11) -0.0041(9) -0.0035(9) -0.0258(9)
O6 0.0524(10) 0.0321(8) 0.0329(8) -0.0121(7) 0.0041(7) -0.0116(7)

loop_
_atom_type_symbol
_atom_type_description
_atom_type_scat_dispersion_real
_atom_type_scat_dispersion_imag
_atom_type_scat_source
C C 0.0033 0.0016 'International Tables Vol C Tables 4.2.6.8 and 6.1.1.4'
H H 0.0000 0.0000 'International Tables Vol C Tables 4.2.6.8 and 6.1.1.4'
N N 0.0061 0.0033 'International Tables Vol C Tables 4.2.6.8 and 6.1.1.4'
O O 0.0106 0.0060 'International Tables Vol C Tables 4.2.6.8 and 6.1.1.4'
Br Br -0.2901 2.4595 'International Tables Vol C Tables 4.2.6.8 and 6.1.1.4'

loop_
_geom_angle_atom_site_label_1
_geom_angle_atom_site_label_2
_geom_angle_atom_site_label_3
_geom_angle
_geom_angle_site_symmetry_1
_geom_angle_site_symmetry_3
_geom_angle_publ_flag
C6 C1 C2 121.4(2) . . ?
C6 C1 Br1 118.60(19) . . ?
C2 C1 Br1 120.04(18) . . ?
C3 C2 C1 118.9(2) . . ?
C3 C2 H2 120.6 . . ?
C1 C2 H2 120.6 . . ?
C2 C3 C4 121.3(2) . . ?
C2 C3 H3 119.3 . . ?
C4 C3 H3 119.3 . . ?
C5 C4 C3 118.6(2) . . ?
C5 C4 C24 123.0(2) . . ?
C3 C4 C24 118.5(2) . . ?
C6 C5 C4 119.2(2) . . ?
C6 C5 C7 118.9(2) . . ?
C4 C5 C7 121.90(19) . . ?
C1 C6 C5 120.6(2) . . ?
C1 C6 H6 119.7 . . ?
C5 C6 H6 119.7 . . ?
O1 C7 C5 111.73(18) . . ?
O1 C7 C8 108.4(2) . . ?
C5 C7 C8 114.59(18) . . ?
O1 C7 H7 107.3 . . ?
C5 C7 H7 107.3 . . ?
C8 C7 H7 107.3 . . ?
N2 C8 C9 113.15(18) . . ?
N2 C8 C7 115.76(18) . . ?
C9 C8 C7 111.51(18) . . ?
N2 C8 H8 105.1 . . ?
C9 C8 H8 105.1 . . ?
C7 C8 H8 105.1 . . ?
N1 C9 C10 122.2(2) . . ?
N1 C9 C8 113.5(2) . . ?
C10 C9 C8 124.3(2) . . ?
C9 C10 C11 118.8(3) . . ?
C9 C10 H10 120.6 . . ?
C11 C10 H10 120.6 . . ?
C12 C11 C10 119.3(3) . . ?
C12 C11 H11 120.3 . . ?
C10 C11 H11 120.3 . . ?
C13 C12 C11 119.0(3) . . ?
C13 C12 H12 120.5 . . ?
C11 C12 H12 120.5 . . ?
N1 C13 C12 122.9(3) . . ?
N1 C13 H13 118.5 . . ?
C12 C13 H13 118.5 . . ?
N2 C14 C16 110.3(2) . . ?
N2 C14 C15 113.2(2) . . ?
C16 C14 C15 112.2(3) . . ?
N2 C14 H14 106.9 . . ?
C16 C14 H14 106.9 . . ?
C15 C14 H14 106.9 . . ?
C14 C15 H15A 109.5 . . ?
C14 C15 H15B 109.5 . . ?
H15A C15 H15B 109.5 . . ?
C14 C15 H15C 109.5 . . ?
H15A C15 H15C 109.5 . . ?
H15B C15 H15C 109.5 . . ?
C14 C16 H16A 109.5 . . ?
C14 C16 H16B 109.5 . . ?
H16A C16 H16B 109.5 . . ?
C14 C16 H16C 109.5 . . ?
H16A C16 H16C 109.5 . . ?
H16B C16 H16C 109.5 . . ?
C24 C17 N2 128.84(19) . . ?
C24 C17 C18 106.03(18) . . ?
N2 C17 C18 125.04(19) . . ?
C21 C18 C17 106.67(19) . . ?
C21 C18 C19 125.5(2) . . ?
C17 C18 C19 127.72(19) . . ?
O2 C19 O3 124.4(2) . . ?
O2 C19 C18 125.4(2) . . ?
O3 C19 C18 110.18(19) . . ?
O3 C20 H20A 109.5 . . ?
O3 C20 H20B 109.5 . . ?
H20A C20 H20B 109.5 . . ?
O3 C20 H20C 109.5 . . ?
H20A C20 H20C 109.5 . . ?
H20B C20 H20C 109.5 . . ?
C18 C21 O6 110.70(19) . . ?
C18 C21 C22 131.1(2) . . ?
O6 C21 C22 118.1(2) . . ?
O4 C22 O5 125.5(2) . . ?
O4 C22 C21 123.2(2) . . ?
O5 C22 C21 111.3(2) . . ?
O5 C23 H23A 109.5 . . ?
O5 C23 H23B 109.5 . . ?
H23A C23 H23B 109.5 . . ?
O5 C23 H23C 109.5 . . ?
H23A C23 H23C 109.5 . . ?
H23B C23 H23C 109.5 . . ?
C17 C24 O6 109.05(18) . . ?
C17 C24 C4 136.4(2) . . ?
O6 C24 C4 114.36(18) . . ?
C9 N1 C13 117.8(2) . . ?
C17 N2 C8 118.44(17) . . ?
C17 N2 C14 120.06(17) . . ?
C8 N2 C14 117.00(17) . . ?
C7 O1 H1 101(3) . . ?
C19 O3 C20 115.4(2) . . ?
C22 O5 C23 116.9(2) . . ?
C21 O6 C24 107.54(16) . . ?

loop_
_geom_bond_atom_site_label_1
_geom_bond_atom_site_label_2
_geom_bond_distance
_geom_bond_site_symmetry_2
_geom_bond_publ_flag
Br1 C1 1.897(2) . ?
C1 C6 1.370(3) . ?
C1 C2 1.378(4) . ?
C2 C3 1.375(3) . ?
C2 H2 0.9300 . ?
C3 C4 1.410(3) . ?
C3 H3 0.9300 . ?
C4 C5 1.403(3) . ?
C4 C24 1.453(3) . ?
C5 C6 1.391(3) . ?
C5 C7 1.518(3) . ?
C6 H6 0.9300 . ?
C7 O1 1.423(3) . ?
C7 C8 1.554(3) . ?
C7 H7 0.9800 . ?
C8 N2 1.449(3) . ?
C8 C9 1.518(3) . ?
C8 H8 0.9800 . ?
C9 N1 1.340(3) . ?
C9 C10 1.373(4) . ?
C10 C11 1.380(4) . ?
C10 H10 0.9300 . ?
C11 C12 1.364(5) . ?
C11 H11 0.9300 . ?
C12 C13 1.361(5) . ?
C12 H12 0.9300 . ?
C13 N1 1.344(4) . ?
C13 H13 0.9300 . ?
C14 N2 1.478(3) . ?
C14 C16 1.513(4) . ?
C14 C15 1.523(4) . ?
C14 H14 0.9800 . ?
C15 H15A 0.9600 . ?
C15 H15B 0.9600 . ?
C15 H15C 0.9600 . ?
C16 H16A 0.9600 . ?
C16 H16B 0.9600 . ?
C16 H16C 0.9600 . ?
C17 C24 1.380(3) . ?
C17 N2 1.389(3) . ?
C17 C18 1.440(3) . ?
C18 C21 1.354(3) . ?
C18 C19 1.495(3) . ?
C19 O2 1.190(3) . ?
C19 O3 1.329(3) . ?
C20 O3 1.454(3) . ?
C20 H20A 0.9600 . ?
C20 H20B 0.9600 . ?
C20 H20C 0.9600 . ?
C21 O6 1.357(3) . ?
C21 C22 1.470(3) . ?
C22 O4 1.198(3) . ?
C22 O5 1.327(3) . ?
C23 O5 1.449(3) . ?
C23 H23A 0.9600 . ?
C23 H23B 0.9600 . ?
C23 H23C 0.9600 . ?
C24 O6 1.383(3) . ?
O1 H1 0.79(3) . ?
